data_7049878
loop_
_publ_author_name
'Gompa, Thaige P.'
'Rice, Natalie T.'
'Russo, Dominic R.'
'Aguirre Quintana, Luis M.'
'Yik, Brandon J.'
'Bacsa, John'
'La Pierre, Henry S.'

_publ_section_title
;
 Diethyl ether adducts of trivalent lanthanide iodides.
;
_journal_issue 23
_journal_name_full 'Dalton transactions (Cambridge, England : 2003)'
_journal_page_first 8030
_journal_page_last 8033
_journal_paper_doi 10.1039/c9dt00775j
_journal_volume 48
_journal_year 2019
_chemical_formula_moiety 'C12 H30 I3 O3 Tm'
_chemical_formula_sum 'C12 H30 I3 O3 Tm'
_chemical_formula_weight 771.99
_chemical_properties_physical Air-sensitive,Moisture-sensitive,Oxygen-sensitive
_space_group_crystal_system triclinic
_space_group_IT_number 2
_space_group_name_Hall '-P 1'
_space_group_name_H-M_alt 'P -1'
_symmetry_space_group_name_Hall '-P 1'
_symmetry_space_group_name_H-M 'P -1'
_atom_sites_solution_hydrogens geom
_atom_sites_solution_primary dual
_audit_creation_date 2019-01-17
_audit_creation_method
;
Olex2 1.2-alpha
(compiled 2018.07.26 svn.r3523 for OlexSys, GUI svn.r5532)
;
_audit_update_record
;
2019-02-18 deposited with the CCDC.    2019-04-29 downloaded from the CCDC.
;
_cell_angle_alpha 65.386(7)
_cell_angle_beta 87.540(7)
_cell_angle_gamma 87.044(7)
_cell_formula_units_Z 8
_cell_length_a 13.695(2)
_cell_length_b 17.532(3)
_cell_length_c 20.912(4)
_cell_measurement_reflns_used 8965
_cell_measurement_temperature 100(2)
_cell_measurement_theta_max 30.43
_cell_measurement_theta_min 2.465
_cell_volume 4557.4(14)
_computing_cell_refinement 'SAINT V8.38A (?, 2016)'
_computing_data_collection 'APEX2 v2016.5-1 (Bruker, 2014)'
_computing_data_reduction 'SAINT V8.38A (?, 2016)'
_computing_molecular_graphics 'Olex2 (Dolomanov et al., 2009)'
_computing_publication_material 'Olex2 (Dolomanov et al., 2009)'
_computing_structure_refinement 'SHELXL-2014 (Sheldrick, 2015)'
_computing_structure_solution 'SHELXT (Sheldrick, 2015)'
_diffrn_ambient_temperature 100(2)
_diffrn_detector_area_resol_mean 7.495
_diffrn_measured_fraction_theta_full 0.997
_diffrn_measured_fraction_theta_max 0.997
_diffrn_measurement_device_type 'Bruker D8 VENTURE diffractometer'
_diffrn_measurement_method '\f and \w scans'
_diffrn_radiation_monochromator 'multilayer mirror'
_diffrn_radiation_type MoK\a
_diffrn_radiation_wavelength 0.71073
_diffrn_reflns_av_R_equivalents 0.0300
_diffrn_reflns_av_unetI/netI 0.0207
_diffrn_reflns_Laue_measured_fraction_full 0.997
_diffrn_reflns_Laue_measured_fraction_max 0.997
_diffrn_reflns_limit_h_max 16
_diffrn_reflns_limit_h_min -16
_diffrn_reflns_limit_k_max 21
_diffrn_reflns_limit_k_min -21
_diffrn_reflns_limit_l_max 25
_diffrn_reflns_limit_l_min -25
_diffrn_reflns_number 88713
_diffrn_reflns_point_group_measured_fraction_full 0.997
_diffrn_reflns_point_group_measured_fraction_max 0.997
_diffrn_reflns_theta_full 25.242
_diffrn_reflns_theta_max 25.681
_diffrn_reflns_theta_min 2.143
_diffrn_source 'microfocus sealed tube'
_diffrn_source_current 1.4
_diffrn_source_voltage 50
_diffrn_standards_number 0
_exptl_absorpt_coefficient_mu 7.959
_exptl_absorpt_correction_T_max 0.7467
_exptl_absorpt_correction_T_min 0.4389
_exptl_absorpt_correction_type multi-scan
_exptl_absorpt_process_details
'SADABS-2016/2 (Bruker,2016/2) was used for absorption correction. wR2(int) was 0.1327 before and 0.0659 after correction. The Ratio of minimum to maximum transmission is 0.5998. The \l/2 correction factor is Not present.'
_exptl_crystal_colour colourless
_exptl_crystal_colour_primary colourless
_exptl_crystal_density_diffrn 2.250
_exptl_crystal_description prism
_exptl_crystal_F_000 2832
_exptl_crystal_recrystallization_method 'The material was recrystallised from --- by as supplied'
_exptl_crystal_size_max 0.285
_exptl_crystal_size_mid 0.221
_exptl_crystal_size_min 0.12
_refine_diff_density_max 5.396
_refine_diff_density_min -4.347
_refine_diff_density_rms 0.260
_refine_ls_extinction_method none
_refine_ls_goodness_of_fit_ref 1.038
_refine_ls_hydrogen_treatment constr
_refine_ls_matrix_type full
_refine_ls_number_parameters 772
_refine_ls_number_reflns 17277
_refine_ls_number_restraints 1113
_refine_ls_restrained_S_all 1.039
_refine_ls_R_factor_all 0.0778
_refine_ls_R_factor_gt 0.0688
_refine_ls_shift/su_max 0.001
_refine_ls_shift/su_mean 0.000
_refine_ls_structure_factor_coef Fsqd
_refine_ls_weighting_details 'w=1/[\s^2^(Fo^2^)+(0.0437P)^2^+148.1951P] where P=(Fo^2^+2Fc^2^)/3'
_refine_ls_weighting_scheme calc
_refine_ls_wR_factor_gt 0.1491
_refine_ls_wR_factor_ref 0.1565
_reflns_Friedel_coverage 0.000
_reflns_number_gt 15297
_reflns_number_total 17277
_reflns_threshold_expression 'I > 2\s(I)'
_cod_data_source_file c9dt00775j2.cif
_cod_data_source_block tmi3c4h8o
_cod_depositor_comments 'Adding full bibliography for 7049875--7049882.cif.'
_cod_original_cell_volume 4557.7(15)
_cod_database_code 7049878
_shelx_shelxl_version_number 2018/3
_shelx_space_group_comment
;
The symmetry employed for this shelxl refinement is uniquely defined
by the following loop, which should always be used as a source of
symmetry information in preference to the above space-group names.
They are only intended as comments.
;
_shelx_estimated_absorpt_t_max 0.448
_shelx_estimated_absorpt_t_min 0.210
_olex2_refinement_description
;
1. Fixed Uiso
 At 1.2 times of:
  All C(H,H) groups
 At 1.5 times of:
  All C(H,H,H) groups
2. Uiso/Uaniso restraints and constraints
Uanis(C10_2) \\sim Ueq: with sigma of 0.002 and sigma for terminal atoms of
0.004
Uanis(C2_4) \\sim Ueq: with sigma of 0.002 and sigma for terminal atoms of 0.004
Uanis(Tm1_5) \\sim Ueq: with sigma of 0.002 and sigma for terminal atoms of
0.004
Uanis(C2_4) = Uanis(C2_5)
Uanis(C1_4) = Uanis(C1_5)
Uanis(O1_4) = Uanis(O1_5)
Uanis(C4_4) = Uanis(C4_5)
Uanis(C10_4) = Uanis(C10_5)
Uanis(O3_4) = Uanis(O3_5)
Uanis(C8_4) = Uanis(C8_5)
Uanis(C12_4) = Uanis(C12_5)
Uanis(C11_4) = Uanis(C11_5)
Uanis(C6_4) = Uanis(C6_5)
Uanis(C9_4) = Uanis(C9_5)
Uanis(I3_4) = Uanis(I3_5)
Uanis(I2_4) = Uanis(I2_5)
Uanis(Tm1_5) = Uanis(Tm1_4)
Uanis(C3_5) = Uanis(C3_4)
Uanis(C5_5) = Uanis(C5_4)
Uanis(I1_4) = Uanis(I1_5)
3. Rigid body (RIGU) restrains
 Tm1_2, I1_2, I2_2, I3_2, O1_2, O2_2, O3_2, C1_2, C2_2, C3_2, C4_2, C5_2, C6_2,
  C7_2, C8_2, C9_2, C10_2, C11_2, C12_2
 Tm1_3, I1_3, I2_3, I3_3, O1_3, O2_3, O3_3, C1_3, C2_3, C3_3, C4_3, C5_3, C6_3,
  C7_3, C8_3, C9_3, C10_3, C11_3, C12_3
 Tm1_1, I1_1, I2_1, I3_1, O1_1, O2_1, O3_1, C1_1, C2_1, C3_1, C4_1, C5_1, C6_1,
  C7_1, C8_1, C9_1, C10_1, C11_1, C12_1
 Tm1_4, I1_4, I2_4, I3_4, O1_4, O2_4, O3_4, C1_4, C2_4, C3_4, C4_4, C5_4, C6_4,
  C7_4, C8_4, C9_4, C10_4, C11_4, C12_4
 Tm1_5, I1_5, I2_5, I3_5, O1_5, O2_5, O3_5, C1_5, C2_5, C3_5, C4_5, C5_5, C6_5,
  C7_5, C8_5, C9_5, C10_5, C11_5, C12_5
 with sigma for 1-2 distances of 0.002 and sigma for 1-3 distances of 0.004
4. Same fragment restrains
{Tm1_3, I1_3, I2_3, I3_3, O1_3, O2_3, O3_3, C1_3, C2_3, C3_3, C4_3, C5_3, C6_3,
C7_3, C8_3, C9_3, C10_3, C11_3, C12_3}
{Tm1_1, I1_1, I2_1, I3_1, O1_1, O2_1, O3_1, C1_1, C2_1, C3_1, C4_1, C5_1, C6_1,
C7_1, C8_1, C9_1, C10_1, C11_1, C12_1}
{Tm1_4, I1_4, I2_4, I3_4, O1_4, O2_4, O3_4, C1_4, C2_4, C3_4, C4_4, C5_4, C6_4,
C7_4, C8_4, C9_4, C10_4, C11_4, C12_4}
{Tm1_5, I1_5, I2_5, I3_5, O1_5, O2_5, O3_5, C1_5, C2_5, C3_5, C4_5, C5_5, C6_5,
C7_5, C8_5, C9_5, C10_5, C11_5, C12_5}
as
{Tm1_2, I1_2, I2_2, I3_2, O1_2, O2_2, O3_2, C1_2, C2_2, C3_2, C4_2, C5_2, C6_2,
C7_2, C8_2, C9_2, C10_2, C11_2, C12_2} sigma for 1-2: 0.002 1-3: 0.04
5. Others
 Sof(Tm1)=Sof(I1)=Sof(I2)=Sof(I3)=Sof(O1)=Sof(O2)=Sof(O3)=Sof(C1)=Sof(H1A)=
 Sof(H1B)=Sof(C2)=Sof(H2A)=Sof(H2B)=Sof(H2C)=Sof(C3)=Sof(H3A)=Sof(H3B)=Sof(C4)=
 Sof(H4A)=Sof(H4B)=Sof(H4C)=Sof(C5)=Sof(H5A)=Sof(H5B)=Sof(C6)=Sof(H6A)=Sof(H6B)=
 Sof(H6C)=Sof(C7)=Sof(H7A)=Sof(H7B)=Sof(C8)=Sof(H8A)=Sof(H8B)=Sof(H8C)=Sof(C9)=
 Sof(H9A)=Sof(H9B)=Sof(C10)=Sof(H10A)=Sof(H10B)=Sof(H10C)=Sof(C11)=Sof(H11A)=
 Sof(H11B)=Sof(C12)=Sof(H12A)=Sof(H12B)=Sof(H12C)=1-FVAR(1)
 Sof(Tm1)=Sof(I1)=Sof(I2)=Sof(I3)=Sof(O1)=Sof(O2)=Sof(O3)=Sof(C1)=Sof(H1A)=
 Sof(H1B)=Sof(C2)=Sof(H2A)=Sof(H2B)=Sof(H2C)=Sof(C3)=Sof(H3A)=Sof(H3B)=Sof(C4)=
 Sof(H4A)=Sof(H4B)=Sof(H4C)=Sof(C5)=Sof(H5A)=Sof(H5B)=Sof(C6)=Sof(H6A)=Sof(H6B)=
 Sof(H6C)=Sof(C7)=Sof(H7A)=Sof(H7B)=Sof(C8)=Sof(H8A)=Sof(H8B)=Sof(H8C)=Sof(C9)=
 Sof(H9A)=Sof(H9B)=Sof(C10)=Sof(H10A)=Sof(H10B)=Sof(H10C)=Sof(C11)=Sof(H11A)=
 Sof(H11B)=Sof(C12)=Sof(H12A)=Sof(H12B)=Sof(H12C)=FVAR(1)
6.a Secondary CH2 refined with riding coordinates:
 C1(H1A,H1B), C3(H3A,H3B), C5(H5A,H5B), C7(H7A,H7B), C9(H9A,H9B), C11(H11A,
 H11B), C1(H1A,H1B), C3(H3A,H3B), C5(H5A,H5B), C7(H7A,H7B), C9(H9A,H9B),
 C11(H11A,H11B), C1(H1A,H1B), C3(H3A,H3B), C5(H5A,H5B), C7(H7A,H7B), C9(H9A,
 H9B), C11(H11A,H11B), C1(H1A,H1B), C3(H3A,H3B), C5(H5A,H5B), C7(H7A,H7B),
 C9(H9A,H9B), C11(H11A,H11B), C1(H1A,H1B), C3(H3A,H3B), C5(H5A,H5B), C7(H7A,
 H7B), C9(H9A,H9B), C11(H11A,H11B)
6.b Idealised Me refined with riding coordinates:
 C2(H2A,H2B,H2C), C4(H4A,H4B,H4C), C6(H6A,H6B,H6C), C8(H8A,H8B,H8C), C10(H10A,
 H10B,H10C), C8(H8A,H8B,H8C), C10(H10A,H10B,H10C), C12(H12A,H12B,H12C), C2(H2A,
 H2B,H2C), C4(H4A,H4B,H4C), C8(H8A,H8B,H8C), C10(H10A,H10B,H10C), C12(H12A,H12B,
 H12C)
6.c Idealised Me refined as rotating group:
 C12(H12A,H12B,H12C), C2(H2A,H2B,H2C), C4(H4A,H4B,H4C), C6(H6A,H6B,H6C),
 C8(H8A,H8B,H8C), C10(H10A,H10B,H10C), C12(H12A,H12B,H12C), C2(H2A,H2B,H2C),
 C4(H4A,H4B,H4C), C6(H6A,H6B,H6C), C8(H8A,H8B,H8C), C10(H10A,H10B,H10C),
 C12(H12A,H12B,H12C), C2(H2A,H2B,H2C), C4(H4A,H4B,H4C), C6(H6A,H6B,H6C), C6(H6A,
 H6B,H6C)
;
_olex2_diffrn_ambient_temperature_device 'Oxford Cryosystems'
_olex2_exptl_crystal_mounting_method 'The crystal was mounted on a loop with paratone oil'
_olex2_submission_original_sample_id TmI3C4H8O
_olex2_submission_special_instructions 'No special instructions were received'

loop_
_space_group_symop_operation_xyz
'x, y, z'
'-x, -y, -z'

loop_
_atom_site_label
_atom_site_type_symbol
_atom_site_fract_x
_atom_site_fract_y
_atom_site_fract_z
_atom_site_U_iso_or_equiv
_atom_site_adp_type
_atom_site_occupancy
_atom_site_site_symmetry_order
_atom_site_calc_flag
_atom_site_refinement_flags_posn
_atom_site_refinement_flags_adp
_atom_site_refinement_flags_occupancy
_atom_site_disorder_assembly
_atom_site_disorder_group
Tm1_2 Tm 0.25053(6) 0.69417(3) 0.61704(3) 0.05594(19) Uani 1 1 d D U . . .
I1_2 I 0.29857(14) 0.78043(7) 0.70564(6) 0.0969(5) Uani 1 1 d D U . . .
I2_2 I 0.05384(8) 0.77216(7) 0.60119(6) 0.0717(3) Uani 1 1 d D U . . .
I3_2 I 0.20463(8) 0.60906(5) 0.52687(5) 0.0555(2) Uani 1 1 d D U . . .
O1_2 O 0.4071(5) 0.6346(6) 0.6283(5) 0.080(3) Uani 1 1 d D U . . .
O2_2 O 0.3113(6) 0.8027(4) 0.5200(3) 0.046(2) Uani 1 1 d D U . . .
O3_2 O 0.2119(9) 0.5768(5) 0.7145(4) 0.096(4) Uani 1 1 d D U . . .
C1_2 C 0.4934(12) 0.6830(11) 0.6209(9) 0.122(8) Uani 1 1 d D U . . .
H1A_2 H 0.473828 0.743198 0.604240 0.146 Uiso 1 1 calc R . . . .
H1B_2 H 0.538968 0.676506 0.585345 0.146 Uiso 1 1 calc R . . . .
C2_2 C 0.5457(18) 0.6538(15) 0.6913(10) 0.125(9) Uani 1 1 d D U . . .
H2A_2 H 0.589591 0.697270 0.689270 0.188 Uiso 1 1 calc R . . . .
H2B_2 H 0.583802 0.601695 0.700119 0.188 Uiso 1 1 calc R . . . .
H2C_2 H 0.497100 0.643953 0.729469 0.188 Uiso 1 1 calc R . . . .
C3_2 C 0.4222(15) 0.5466(7) 0.6393(10) 0.101(6) Uani 1 1 d D U . . .
H3A_2 H 0.358458 0.521732 0.640581 0.122 Uiso 1 1 calc R . . . .
H3B_2 H 0.454409 0.514063 0.684668 0.122 Uiso 1 1 calc R . . . .
C4_2 C 0.486(2) 0.5433(12) 0.5790(10) 0.126(10) Uani 1 1 d D U . . .
H4A_2 H 0.459816 0.583274 0.534012 0.188 Uiso 1 1 calc R . . . .
H4B_2 H 0.487204 0.486472 0.580807 0.188 Uiso 1 1 calc R . . . .
H4C_2 H 0.553006 0.557977 0.583284 0.188 Uiso 1 1 calc R . . . .
C5_2 C 0.2899(12) 0.8895(7) 0.5078(11) 0.089(6) Uani 1 1 d D U . . .
H5A_2 H 0.246650 0.891253 0.546432 0.107 Uiso 1 1 calc R . . . .
H5B_2 H 0.254506 0.918301 0.463261 0.107 Uiso 1 1 calc R . . . .
C6_2 C 0.3814(13) 0.9352(9) 0.5040(10) 0.080(5) Uani 1 1 d D U . . .
H6A_2 H 0.383592 0.985699 0.459651 0.121 Uiso 1 1 calc R . . . .
H6B_2 H 0.438720 0.898450 0.506196 0.121 Uiso 1 1 calc R . . . .
H6C_2 H 0.381503 0.951329 0.543581 0.121 Uiso 1 1 calc R . . . .
C7_2 C 0.3739(10) 0.7873(10) 0.4671(6) 0.070(4) Uani 1 1 d D U . . .
H7A_2 H 0.385363 0.726147 0.482042 0.083 Uiso 1 1 calc R . . . .
H7B_2 H 0.438037 0.812766 0.463127 0.083 Uiso 1 1 calc R . . . .
C8_2 C 0.3251(12) 0.8251(10) 0.3961(6) 0.061(4) Uani 1 1 d D U . . .
H8A_2 H 0.371700 0.823550 0.359697 0.092 Uiso 1 1 calc R . . . .
H8B_2 H 0.304055 0.883392 0.385051 0.092 Uiso 1 1 calc R . . . .
H8C_2 H 0.268151 0.792647 0.397747 0.092 Uiso 1 1 calc R . . . .
C9_2 C 0.1179(11) 0.5358(10) 0.7225(12) 0.121(6) Uani 1 1 d D U . . .
H9A_2 H 0.078578 0.567636 0.680247 0.145 Uiso 1 1 calc R . . . .
H9B_2 H 0.081218 0.537734 0.763625 0.145 Uiso 1 1 calc R . . . .
C10_2 C 0.1303(18) 0.4447(11) 0.7322(13) 0.107(6) Uani 1 1 d D U . . .
H10A_2 H 0.098949 0.438153 0.693633 0.161 Uiso 1 1 calc R . . . .
H10B_2 H 0.099797 0.408121 0.777122 0.161 Uiso 1 1 calc R . . . .
H10C_2 H 0.200102 0.429351 0.732126 0.161 Uiso 1 1 calc R . . . .
C11_2 C 0.2685(14) 0.5378(12) 0.7769(7) 0.122(7) Uani 1 1 d D U . . .
H11A_2 H 0.332253 0.565096 0.767664 0.146 Uiso 1 1 calc R . . . .
H11B_2 H 0.281718 0.478255 0.785800 0.146 Uiso 1 1 calc R . . . .
C12_2 C 0.2226(19) 0.5410(12) 0.8434(7) 0.112(8) Uani 1 1 d D U . . .
H12A_2 H 0.195697 0.597806 0.832669 0.168 Uiso 1 1 calc GR . . . .
H12B_2 H 0.272536 0.526330 0.879215 0.168 Uiso 1 1 calc GR . . . .
H12C_2 H 0.170060 0.500987 0.861086 0.168 Uiso 1 1 calc GR . . . .
Tm1_3 Tm 0.79566(4) 0.82153(3) 0.88828(3) 0.03839(13) Uani 1 1 d D U . . .
I1_3 I 0.87805(8) 0.66208(6) 0.99227(8) 0.0844(4) Uani 1 1 d D U . . .
I2_3 I 0.97343(9) 0.91020(7) 0.88060(5) 0.0716(3) Uani 1 1 d D U . . .
I3_3 I 0.68669(8) 0.97502(6) 0.79443(5) 0.0632(3) Uani 1 1 d D U . . .
O1_3 O 0.6620(4) 0.7455(4) 0.8890(5) 0.049(2) Uani 1 1 d D U . . .
O2_3 O 0.8452(6) 0.7923(6) 0.7947(4) 0.060(2) Uani 1 1 d D U . . .
O3_3 O 0.7226(7) 0.8359(5) 0.9828(4) 0.060(2) Uani 1 1 d D U . . .
C1_3 C 0.6667(12) 0.6687(7) 0.8779(8) 0.067(4) Uani 1 1 d D U . . .
H1A_3 H 0.735555 0.656138 0.867939 0.080 Uiso 1 1 calc R . . . .
H1B_3 H 0.628299 0.677678 0.836208 0.080 Uiso 1 1 calc R . . . .
C2_3 C 0.6277(14) 0.5926(9) 0.9415(10) 0.082(5) Uani 1 1 d D U . . .
H2A_3 H 0.649806 0.540767 0.937374 0.123 Uiso 1 1 calc GR . . . .
H2B_3 H 0.556016 0.596334 0.942732 0.123 Uiso 1 1 calc GR . . . .
H2C_3 H 0.652286 0.592258 0.984964 0.123 Uiso 1 1 calc GR . . . .
C3_3 C 0.5608(7) 0.7683(10) 0.9019(7) 0.058(3) Uani 1 1 d D U . . .
H3A_3 H 0.559976 0.820731 0.909094 0.070 Uiso 1 1 calc R . . . .
H3B_3 H 0.534897 0.723450 0.945546 0.070 Uiso 1 1 calc R . . . .
C4_3 C 0.4950(11) 0.7810(12) 0.8411(8) 0.071(5) Uani 1 1 d D U . . .
H4A_3 H 0.527273 0.816331 0.796515 0.106 Uiso 1 1 calc GR . . . .
H4B_3 H 0.432873 0.808406 0.846402 0.106 Uiso 1 1 calc GR . . . .
H4C_3 H 0.482380 0.726398 0.841241 0.106 Uiso 1 1 calc GR . . . .
C5_3 C 0.9453(8) 0.7665(10) 0.7856(11) 0.087(6) Uani 1 1 d D U . . .
H5A_3 H 0.987879 0.778721 0.817014 0.105 Uiso 1 1 calc R . . . .
H5B_3 H 0.967703 0.799466 0.736513 0.105 Uiso 1 1 calc R . . . .
C6_3 C 0.9555(17) 0.6745(11) 0.8018(16) 0.128(10) Uani 1 1 d D U . . .
H6A_3 H 0.963225 0.667410 0.757730 0.192 Uiso 1 1 calc GR . . . .
H6B_3 H 0.896850 0.646283 0.827462 0.192 Uiso 1 1 calc GR . . . .
H6C_3 H 1.012995 0.649803 0.830656 0.192 Uiso 1 1 calc GR . . . .
C7_3 C 0.7846(12) 0.8059(13) 0.7340(7) 0.094(6) Uani 1 1 d D U . . .
H7A_3 H 0.715754 0.815706 0.745942 0.113 Uiso 1 1 calc R . . . .
H7B_3 H 0.787951 0.754022 0.726017 0.113 Uiso 1 1 calc R . . . .
C8_3 C 0.8137(16) 0.8789(13) 0.6659(8) 0.103(7) Uani 1 1 d D U . . .
H8A_3 H 0.768924 0.884122 0.628803 0.154 Uiso 1 1 calc GR . . . .
H8B_3 H 0.880639 0.868624 0.652006 0.154 Uiso 1 1 calc GR . . . .
H8C_3 H 0.810251 0.930854 0.672845 0.154 Uiso 1 1 calc GR . . . .
C9_3 C 0.7226(13) 0.9151(9) 0.9916(11) 0.102(7) Uani 1 1 d D U . . .
H9A_3 H 0.761541 0.956574 0.952986 0.122 Uiso 1 1 calc R . . . .
H9B_3 H 0.753124 0.904914 1.036692 0.122 Uiso 1 1 calc R . . . .
C10_3 C 0.6182(14) 0.9500(13) 0.9912(14) 0.125(9) Uani 1 1 d D U . . .
H10A_3 H 0.585922 0.954595 0.948780 0.187 Uiso 1 1 calc GR . . . .
H10B_3 H 0.619534 1.005652 0.991608 0.187 Uiso 1 1 calc GR . . . .
H10C_3 H 0.582154 0.912236 1.032972 0.187 Uiso 1 1 calc GR . . . .
C11_3 C 0.6712(11) 0.7701(9) 1.0380(6) 0.065(4) Uani 1 1 d D U . . .
H11A_3 H 0.673931 0.719800 1.027675 0.078 Uiso 1 1 calc R . . . .
H11B_3 H 0.601675 0.788269 1.038568 0.078 Uiso 1 1 calc R . . . .
C12_3 C 0.7130(17) 0.7466(15) 1.1104(7) 0.102(8) Uani 1 1 d D U . . .
H12A_3 H 0.783316 0.733764 1.109003 0.152 Uiso 1 1 calc GR . . . .
H12B_3 H 0.680422 0.697206 1.144869 0.152 Uiso 1 1 calc GR . . . .
H12C_3 H 0.701992 0.793650 1.123871 0.152 Uiso 1 1 calc GR . . . .
Tm1_1 Tm 0.24412(4) 0.19288(3) 0.62139(3) 0.04483(15) Uani 1 1 d D U . . .
I1_1 I 0.15412(8) 0.20054(7) 0.74876(5) 0.0640(3) Uani 1 1 d D U . . .
I2_1 I 0.40522(7) 0.30023(6) 0.61467(6) 0.0598(3) Uani 1 1 d D U . . .
I3_1 I 0.32168(8) 0.16918(6) 0.49618(5) 0.0596(3) Uani 1 1 d D U . . .
O1_1 O 0.1162(6) 0.1118(5) 0.6210(5) 0.065(3) Uani 1 1 d D U . . .
O2_1 O 0.1491(5) 0.3073(4) 0.5540(4) 0.050(2) Uani 1 1 d D U . . .
O3_1 O 0.3231(6) 0.0714(4) 0.6931(4) 0.060(2) Uani 1 1 d D U . . .
C1_1 C 0.0144(8) 0.1402(8) 0.6212(8) 0.074(4) Uani 1 1 d D U . . .
H1A_1 H -0.015213 0.148355 0.576360 0.089 Uiso 1 1 calc R . . . .
H1B_1 H 0.011643 0.195098 0.624368 0.089 Uiso 1 1 calc R . . . .
C2_1 C -0.0451(15) 0.0772(15) 0.6830(10) 0.125(10) Uani 1 1 d D U . . .
H2A_1 H -0.059782 0.029430 0.672660 0.187 Uiso 1 1 calc GR . . . .
H2B_1 H -0.106395 0.104763 0.689606 0.187 Uiso 1 1 calc GR . . . .
H2C_1 H -0.007158 0.057374 0.725941 0.187 Uiso 1 1 calc GR . . . .
C3_1 C 0.1304(14) 0.0293(7) 0.6190(9) 0.091(6) Uani 1 1 d D U . . .
H3A_1 H 0.101316 -0.013937 0.662189 0.109 Uiso 1 1 calc R . . . .
H3B_1 H 0.201256 0.015556 0.617866 0.109 Uiso 1 1 calc R . . . .
C4_1 C 0.083(2) 0.0277(12) 0.5547(10) 0.120(10) Uani 1 1 d D U . . .
H4A_1 H 0.091499 0.081854 0.514441 0.180 Uiso 1 1 calc GR . . . .
H4B_1 H 0.013638 0.017230 0.564665 0.180 Uiso 1 1 calc GR . . . .
H4C_1 H 0.115098 -0.017064 0.543872 0.180 Uiso 1 1 calc GR . . . .
C5_1 C 0.1385(9) 0.3815(7) 0.5685(9) 0.064(4) Uani 1 1 d D U . . .
H5A_1 H 0.161745 0.430571 0.526865 0.077 Uiso 1 1 calc R . . . .
H5B_1 H 0.179986 0.373750 0.608475 0.077 Uiso 1 1 calc R . . . .
C6_1 C 0.0343(10) 0.3986(10) 0.5857(10) 0.074(4) Uani 1 1 d D U . . .
H6A_1 H -0.006438 0.409729 0.545140 0.110 Uiso 1 1 calc GR . . . .
H6B_1 H 0.030802 0.447681 0.596973 0.110 Uiso 1 1 calc GR . . . .
H6C_1 H 0.010475 0.349714 0.626274 0.110 Uiso 1 1 calc GR . . . .
C7_1 C 0.1034(10) 0.3149(8) 0.4890(5) 0.056(3) Uani 1 1 d D U . . .
H7A_1 H 0.032973 0.329919 0.490840 0.068 Uiso 1 1 calc R . . . .
H7B_1 H 0.108935 0.259876 0.486063 0.068 Uiso 1 1 calc R . . . .
C8_1 C 0.1505(13) 0.3807(10) 0.4235(8) 0.078(5) Uani 1 1 d D U . . .
H8A_1 H 0.126014 0.376900 0.381588 0.118 Uiso 1 1 calc GR . . . .
H8B_1 H 0.221641 0.371025 0.425022 0.118 Uiso 1 1 calc GR . . . .
H8C_1 H 0.134208 0.436715 0.421551 0.118 Uiso 1 1 calc GR . . . .
C9_1 C 0.4291(8) 0.0582(8) 0.6836(8) 0.067(4) Uani 1 1 d D U . . .
H9A_1 H 0.462486 0.049505 0.727254 0.080 Uiso 1 1 calc R . . . .
H9B_1 H 0.454848 0.109268 0.645178 0.080 Uiso 1 1 calc R . . . .
C10_1 C 0.4524(15) -0.0169(9) 0.6660(9) 0.078(5) Uani 1 1 d D U . . .
H10A_1 H 0.423742 -0.006735 0.620908 0.117 Uiso 1 1 calc GR . . . .
H10B_1 H 0.425086 -0.067353 0.703059 0.117 Uiso 1 1 calc GR . . . .
H10C_1 H 0.523513 -0.025065 0.662810 0.117 Uiso 1 1 calc GR . . . .
C11_1 C 0.2812(12) 0.0054(8) 0.7537(6) 0.078(4) Uani 1 1 d D U . . .
H11A_1 H 0.291368 -0.048265 0.748713 0.093 Uiso 1 1 calc R . . . .
H11B_1 H 0.209775 0.016834 0.755362 0.093 Uiso 1 1 calc R . . . .
C12_1 C 0.3245(18) -0.0042(13) 0.8226(8) 0.102(7) Uani 1 1 d D U . . .
H12A_1 H 0.394614 -0.018548 0.822338 0.152 Uiso 1 1 calc GR . . . .
H12B_1 H 0.291843 -0.048934 0.861969 0.152 Uiso 1 1 calc GR . . . .
H12C_1 H 0.315024 0.048738 0.827771 0.152 Uiso 1 1 calc GR . . . .
Tm1_4 Tm 0.30441(7) 0.66795(6) 0.12694(5) 0.0429(2) Uani 0.789(2) 1 d D U P A 1
I1_4 I 0.3721(3) 0.82675(16) 0.01759(10) 0.0501(5) Uani 0.789(2) 1 d D U P A 1
I2_4 I 0.49307(10) 0.58324(7) 0.12188(7) 0.0423(3) Uani 0.789(2) 1 d D U P A 1
I3_4 I 0.22414(14) 0.50780(11) 0.22743(10) 0.1119(8) Uani 0.789(2) 1 d D U P A 1
O1_4 O 0.1606(6) 0.7392(7) 0.1350(6) 0.076(3) Uani 0.789(2) 1 d D U P A 1
O2_4 O 0.3570(9) 0.7009(6) 0.2144(4) 0.054(3) Uani 0.789(2) 1 d D U P A 1
O3_4 O 0.2332(8) 0.6478(7) 0.0389(4) 0.065(3) Uani 0.789(2) 1 d D U P A 1
C1_4 C 0.1111(15) 0.7268(14) 0.2014(9) 0.104(5) Uani 0.789(2) 1 d D U P A 1
H1A_4 H 0.135470 0.672997 0.238302 0.125 Uiso 0.789(2) 1 calc R . P A 1
H1B_4 H 0.040293 0.722022 0.196772 0.125 Uiso 0.789(2) 1 calc R . P A 1
C2_4 C 0.125(3) 0.7971(17) 0.2258(15) 0.124(7) Uani 0.789(2) 1 d D U P A 1
H2A_4 H 0.128064 0.851091 0.184754 0.186 Uiso 0.789(2) 1 calc GR . P A 1
H2B_4 H 0.185398 0.785886 0.251925 0.186 Uiso 0.789(2) 1 calc GR . P A 1
H2C_4 H 0.069215 0.799032 0.256412 0.186 Uiso 0.789(2) 1 calc GR . P A 1
C3_4 C 0.1065(15) 0.7964(10) 0.0732(9) 0.084(5) Uani 0.789(2) 1 d D U P A 1
H3A_4 H 0.039510 0.776567 0.075445 0.100 Uiso 0.789(2) 1 calc R . P A 1
H3B_4 H 0.139681 0.797705 0.029818 0.100 Uiso 0.789(2) 1 calc R . P A 1
C4_4 C 0.102(3) 0.8841(12) 0.0719(16) 0.130(12) Uani 0.789(2) 1 d D U P A 1
H4A_4 H 0.101129 0.926128 0.023001 0.195 Uiso 0.789(2) 1 calc GR . P A 1
H4B_4 H 0.158901 0.891307 0.095159 0.195 Uiso 0.789(2) 1 calc GR . P A 1
H4C_4 H 0.041970 0.891356 0.096634 0.195 Uiso 0.789(2) 1 calc GR . P A 1
C5_4 C 0.3715(15) 0.7858(8) 0.2067(10) 0.080(6) Uani 0.789(2) 1 d D U P A 1
H5A_4 H 0.350321 0.789918 0.251028 0.096 Uiso 0.789(2) 1 calc R . P A 1
H5B_4 H 0.328866 0.824919 0.169029 0.096 Uiso 0.789(2) 1 calc R . P A 1
C6_4 C 0.4750(16) 0.8137(14) 0.1894(13) 0.086(7) Uani 0.789(2) 1 d D U P A 1
H6A_4 H 0.496930 0.810121 0.145457 0.130 Uiso 0.789(2) 1 calc GR . P A 1
H6B_4 H 0.517552 0.777401 0.227557 0.130 Uiso 0.789(2) 1 calc GR . P A 1
H6C_4 H 0.478071 0.871891 0.183836 0.130 Uiso 0.789(2) 1 calc GR . P A 1
C7_4 C 0.3954(14) 0.6370(11) 0.2811(6) 0.065(5) Uani 0.789(2) 1 d D U P A 1
H7A_4 H 0.458366 0.655082 0.290628 0.078 Uiso 0.789(2) 1 calc R . P A 1
H7B_4 H 0.407916 0.583359 0.276468 0.078 Uiso 0.789(2) 1 calc R . P A 1
C8_4 C 0.3245(19) 0.623(2) 0.3425(9) 0.088(8) Uani 0.789(2) 1 d D U P A 1
H8A_4 H 0.257526 0.623617 0.327543 0.131 Uiso 0.789(2) 1 calc R . P A 1
H8B_4 H 0.330150 0.667948 0.358370 0.131 Uiso 0.789(2) 1 calc R . P A 1
H8C_4 H 0.340061 0.568735 0.381235 0.131 Uiso 0.789(2) 1 calc R . P A 1
C9_4 C 0.1327(10) 0.6176(10) 0.0493(12) 0.083(6) Uani 0.789(2) 1 d D U P A 1
H9A_4 H 0.088643 0.662458 0.017168 0.100 Uiso 0.789(2) 1 calc R . P A 1
H9B_4 H 0.110098 0.604684 0.098168 0.100 Uiso 0.789(2) 1 calc R . P A 1
C10_4 C 0.1270(16) 0.5393(12) 0.0353(19) 0.113(10) Uani 0.789(2) 1 d D U P A 1
H10A_4 H 0.147572 0.552343 -0.013532 0.169 Uiso 0.789(2) 1 calc R . P A 1
H10B_4 H 0.059592 0.520630 0.043086 0.169 Uiso 0.789(2) 1 calc R . P A 1
H10C_4 H 0.170229 0.494639 0.067221 0.169 Uiso 0.789(2) 1 calc R . P A 1
C11_4 C 0.2810(13) 0.6555(12) -0.0258(6) 0.075(5) Uani 0.789(2) 1 d D U P A 1
H11A_4 H 0.281619 0.600835 -0.029272 0.090 Uiso 0.789(2) 1 calc R . P A 1
H11B_4 H 0.349556 0.671138 -0.026534 0.090 Uiso 0.789(2) 1 calc R . P A 1
C12_4 C 0.2279(19) 0.7220(13) -0.0883(10) 0.081(6) Uani 0.789(2) 1 d D U P A 1
H12A_4 H 0.274476 0.747045 -0.127705 0.122 Uiso 0.789(2) 1 calc R . P A 1
H12B_4 H 0.198979 0.765799 -0.074999 0.122 Uiso 0.789(2) 1 calc R . P A 1
H12C_4 H 0.176144 0.696072 -0.102446 0.122 Uiso 0.789(2) 1 calc R . P A 1
Tm1_5 Tm 0.2828(3) 0.6735(2) 0.1121(2) 0.0429(2) Uani 0.211(2) 1 d D U P A 2
I1_5 I 0.3713(13) 0.8244(7) 0.0050(5) 0.0501(5) Uani 0.211(2) 1 d D U P A 2
I2_5 I 0.4581(4) 0.5641(3) 0.1303(3) 0.0423(3) Uani 0.211(2) 1 d D U P A 2
I3_5 I 0.1677(5) 0.5319(4) 0.2100(4) 0.1119(8) Uani 0.211(2) 1 d D U P A 2
O1_5 O 0.1448(10) 0.7574(11) 0.1075(15) 0.076(3) Uani 0.211(2) 1 d D U P A 2
O2_5 O 0.3273(19) 0.7077(12) 0.2008(8) 0.048(7) Uani 0.211(2) 1 d D U P A 2
O3_5 O 0.2210(16) 0.6552(16) 0.0202(8) 0.065(3) Uani 0.211(2) 1 d D U P A 2
C1_5 C 0.0455(14) 0.729(3) 0.113(2) 0.104(5) Uani 0.211(2) 1 d D U P A 2
H1A_5 H 0.036735 0.708201 0.076688 0.125 Uiso 0.211(2) 1 calc R . P A 2
H1B_5 H -0.000951 0.777144 0.104377 0.125 Uiso 0.211(2) 1 calc R . P A 2
C2_5 C 0.020(5) 0.659(5) 0.186(3) 0.124(7) Uani 0.211(2) 1 d D U P A 2
H2A_5 H 0.027422 0.604125 0.183070 0.186 Uiso 0.211(2) 1 calc R . P A 2
H2B_5 H -0.047311 0.667425 0.199297 0.186 Uiso 0.211(2) 1 calc R . P A 2
H2C_5 H 0.064675 0.659676 0.220873 0.186 Uiso 0.211(2) 1 calc R . P A 2
C3_5 C 0.149(3) 0.8420(15) 0.105(2) 0.084(5) Uani 0.211(2) 1 d D U P A 2
H3A_5 H 0.218251 0.854835 0.107520 0.100 Uiso 0.211(2) 1 calc R . P A 2
H3B_5 H 0.113054 0.844475 0.146261 0.100 Uiso 0.211(2) 1 calc R . P A 2
C4_5 C 0.105(8) 0.907(3) 0.038(3) 0.130(12) Uani 0.211(2) 1 d D U P A 2
H4A_5 H 0.136897 0.901039 -0.003040 0.195 Uiso 0.211(2) 1 calc R . P A 2
H4B_5 H 0.114954 0.963542 0.034329 0.195 Uiso 0.211(2) 1 calc R . P A 2
H4C_5 H 0.034847 0.898474 0.037933 0.195 Uiso 0.211(2) 1 calc R . P A 2
C5_5 C 0.327(3) 0.7938(15) 0.193(2) 0.080(6) Uani 0.211(2) 1 d D U P A 2
H5A_5 H 0.278530 0.801144 0.226970 0.096 Uiso 0.211(2) 1 calc R . P A 2
H5B_5 H 0.307309 0.831999 0.145269 0.096 Uiso 0.211(2) 1 calc R . P A 2
C6_5 C 0.426(3) 0.818(4) 0.207(5) 0.086(7) Uani 0.211(2) 1 d D U P A 2
H6A_5 H 0.476842 0.781940 0.197455 0.130 Uiso 0.211(2) 1 calc GR . P A 2
H6B_5 H 0.428477 0.809759 0.255846 0.130 Uiso 0.211(2) 1 calc GR . P A 2
H6C_5 H 0.436433 0.876535 0.175569 0.130 Uiso 0.211(2) 1 calc GR . P A 2
C7_5 C 0.368(4) 0.646(2) 0.2675(13) 0.10(2) Uani 0.211(2) 1 d D U P A 2
H7A_5 H 0.431807 0.664174 0.274633 0.118 Uiso 0.211(2) 1 calc R . P A 2
H7B_5 H 0.378589 0.591068 0.264310 0.118 Uiso 0.211(2) 1 calc R . P A 2
C8_5 C 0.301(6) 0.634(9) 0.3304(18) 0.088(8) Uani 0.211(2) 1 d D U P A 2
H8A_5 H 0.339841 0.618627 0.372377 0.131 Uiso 0.211(2) 1 calc R . P A 2
H8B_5 H 0.255413 0.589263 0.337970 0.131 Uiso 0.211(2) 1 calc R . P A 2
H8C_5 H 0.263226 0.686470 0.321485 0.131 Uiso 0.211(2) 1 calc R . P A 2
C9_5 C 0.1168(18) 0.638(2) 0.019(2) 0.083(6) Uani 0.211(2) 1 d D U P A 2
H9A_5 H 0.088250 0.678991 -0.025355 0.100 Uiso 0.211(2) 1 calc R . P A 2
H9B_5 H 0.081194 0.645648 0.058538 0.100 Uiso 0.211(2) 1 calc R . P A 2
C10_5 C 0.104(5) 0.549(3) 0.026(6) 0.113(10) Uani 0.211(2) 1 d D U P A 2
H10A_5 H 0.086724 0.551379 -0.019795 0.169 Uiso 0.211(2) 1 calc R . P A 2
H10B_5 H 0.051868 0.523048 0.060599 0.169 Uiso 0.211(2) 1 calc R . P A 2
H10C_5 H 0.165360 0.516339 0.041198 0.169 Uiso 0.211(2) 1 calc R . P A 2
C11_5 C 0.269(3) 0.682(3) -0.0478(11) 0.075(5) Uani 0.211(2) 1 d D U P A 2
H11A_5 H 0.274638 0.633642 -0.060988 0.090 Uiso 0.211(2) 1 calc R . P A 2
H11B_5 H 0.335354 0.698902 -0.044859 0.090 Uiso 0.211(2) 1 calc R . P A 2
C12_5 C 0.214(6) 0.754(4) -0.105(2) 0.081(6) Uani 0.211(2) 1 d D U P A 2
H12A_5 H 0.216696 0.745845 -0.148448 0.122 Uiso 0.211(2) 1 calc R . P A 2
H12B_5 H 0.244809 0.807154 -0.113458 0.122 Uiso 0.211(2) 1 calc R . P A 2
H12C_5 H 0.145734 0.757029 -0.089884 0.122 Uiso 0.211(2) 1 calc R . P A 2

loop_
_atom_site_aniso_label
_atom_site_aniso_U_11
_atom_site_aniso_U_22
_atom_site_aniso_U_33
_atom_site_aniso_U_23
_atom_site_aniso_U_13
_atom_site_aniso_U_12
Tm1_2 0.1122(6) 0.0304(3) 0.0274(3) -0.0127(2) -0.0176(3) -0.0019(3)
I1_2 0.1961(16) 0.0533(6) 0.0546(6) -0.0324(5) -0.0529(8) 0.0093(8)
I2_2 0.0888(8) 0.0748(7) 0.0659(7) -0.0445(6) 0.0322(6) -0.0209(6)
I3_2 0.0940(7) 0.0407(5) 0.0398(4) -0.0232(4) -0.0044(4) -0.0123(4)
O1_2 0.131(9) 0.049(5) 0.056(6) -0.015(5) -0.050(6) 0.026(5)
O2_2 0.067(6) 0.030(4) 0.039(4) -0.011(3) -0.015(4) 0.002(4)
O3_2 0.203(12) 0.037(5) 0.042(5) -0.007(4) -0.019(7) -0.020(6)
C1_2 0.165(15) 0.081(12) 0.100(13) -0.011(11) -0.079(12) -0.003(10)
C2_2 0.15(2) 0.114(18) 0.097(14) -0.033(14) -0.079(15) 0.059(16)
C3_2 0.134(18) 0.054(7) 0.110(14) -0.027(9) -0.038(12) 0.018(8)
C4_2 0.21(3) 0.066(12) 0.089(13) -0.024(10) -0.048(13) 0.067(15)
C5_2 0.116(12) 0.038(6) 0.112(15) -0.030(8) -0.001(11) 0.002(6)
C6_2 0.123(13) 0.040(8) 0.090(13) -0.038(9) -0.010(11) 0.000(7)
C7_2 0.092(10) 0.067(10) 0.048(6) -0.024(6) -0.011(6) 0.013(8)
C8_2 0.077(10) 0.058(9) 0.042(6) -0.013(6) -0.004(6) -0.005(8)
C9_2 0.190(15) 0.084(9) 0.079(14) -0.022(11) -0.011(13) -0.023(9)
C10_2 0.111(7) 0.101(7) 0.110(7) -0.045(4) -0.005(4) -0.010(4)
C11_2 0.22(2) 0.089(14) 0.048(7) -0.017(8) -0.030(9) -0.032(13)
C12_2 0.22(3) 0.060(11) 0.046(7) -0.007(8) -0.036(11) -0.008(13)
Tm1_3 0.0491(3) 0.0268(2) 0.0357(3) -0.0100(2) -0.0011(2) 0.0042(2)
I1_3 0.0462(5) 0.0315(5) 0.1382(11) 0.0037(6) -0.0286(6) 0.0034(4)
I2_3 0.0985(8) 0.0610(6) 0.0471(5) -0.0094(5) -0.0104(5) -0.0406(6)
I3_3 0.0802(7) 0.0414(5) 0.0451(5) 0.0025(4) -0.0020(5) 0.0167(5)
O1_3 0.046(4) 0.038(4) 0.059(6) -0.017(4) -0.006(4) 0.003(3)
O2_3 0.057(5) 0.072(7) 0.075(6) -0.053(6) 0.003(4) -0.008(4)
O3_3 0.083(7) 0.053(5) 0.039(5) -0.015(4) 0.008(4) 0.002(5)
C1_3 0.069(9) 0.060(7) 0.084(10) -0.041(7) -0.008(7) -0.006(6)
C2_3 0.071(11) 0.051(7) 0.122(14) -0.034(8) 0.005(9) -0.007(7)
C3_3 0.047(5) 0.072(9) 0.058(8) -0.028(7) -0.011(5) 0.006(5)
C4_3 0.051(8) 0.094(13) 0.064(9) -0.029(9) -0.020(7) 0.011(8)
C5_3 0.066(7) 0.100(11) 0.125(16) -0.077(13) 0.009(8) 0.001(7)
C6_3 0.091(15) 0.106(12) 0.22(3) -0.107(18) 0.056(18) -0.011(10)
C7_3 0.075(10) 0.150(17) 0.083(8) -0.074(10) -0.001(7) -0.016(10)
C8_3 0.091(14) 0.175(19) 0.069(8) -0.076(10) 0.007(9) -0.019(13)
C9_3 0.147(16) 0.074(9) 0.096(14) -0.049(10) 0.055(13) -0.036(9)
C10_3 0.159(17) 0.077(13) 0.16(2) -0.074(15) 0.078(16) -0.030(11)
C11_3 0.084(10) 0.067(8) 0.041(6) -0.017(5) -0.003(6) -0.021(7)
C12_3 0.124(17) 0.125(18) 0.045(7) -0.019(9) -0.013(9) -0.048(14)
Tm1_1 0.0577(4) 0.0262(3) 0.0519(3) -0.0153(2) -0.0289(3) 0.0015(2)
I1_1 0.0743(7) 0.0580(6) 0.0698(7) -0.0357(5) -0.0232(5) 0.0075(5)
I2_1 0.0514(5) 0.0499(5) 0.0913(7) -0.0399(5) -0.0286(5) -0.0011(4)
I3_1 0.0867(7) 0.0418(5) 0.0567(6) -0.0248(4) -0.0322(5) 0.0056(4)
O1_1 0.095(6) 0.037(4) 0.051(5) -0.002(4) -0.033(5) -0.027(4)
O2_1 0.049(5) 0.028(4) 0.060(5) -0.005(4) -0.016(4) -0.009(3)
O3_1 0.087(6) 0.035(4) 0.056(5) -0.015(4) -0.039(5) 0.014(4)
C1_1 0.087(7) 0.059(8) 0.057(8) 0.000(7) -0.029(6) -0.035(6)
C2_1 0.114(14) 0.132(19) 0.078(12) 0.015(11) -0.024(9) -0.078(14)
C3_1 0.141(15) 0.039(6) 0.088(11) -0.015(7) -0.050(11) -0.025(7)
C4_1 0.19(3) 0.060(11) 0.123(15) -0.046(11) -0.079(16) -0.013(14)
C5_1 0.063(7) 0.033(6) 0.090(10) -0.017(6) -0.019(7) -0.003(5)
C6_1 0.065(8) 0.055(9) 0.096(13) -0.026(9) -0.021(8) 0.006(6)
C7_1 0.051(7) 0.046(7) 0.053(6) 0.000(5) -0.016(5) -0.006(6)
C8_1 0.078(11) 0.055(9) 0.067(8) 0.010(7) 0.001(8) -0.005(8)
C9_1 0.088(6) 0.050(7) 0.070(9) -0.031(7) -0.043(6) 0.019(6)
C10_1 0.121(14) 0.050(8) 0.068(10) -0.030(8) -0.038(10) 0.026(9)
C11_1 0.120(11) 0.046(7) 0.058(7) -0.011(5) -0.032(6) 0.008(8)
C12_1 0.14(2) 0.087(14) 0.065(8) -0.023(10) -0.049(11) 0.033(13)
Tm1_4 0.0372(5) 0.0369(3) 0.0394(5) 0.0012(3) -0.0138(3) -0.0074(3)
I1_4 0.0661(6) 0.0409(5) 0.0312(10) -0.0003(7) -0.0143(9) -0.0148(4)
I2_4 0.0487(8) 0.0328(6) 0.0408(5) -0.0093(5) -0.0105(6) -0.0048(5)
I3_4 0.0811(12) 0.0765(11) 0.1043(13) 0.0435(9) -0.0350(10) -0.0455(10)
O1_4 0.052(6) 0.072(7) 0.080(8) -0.008(6) -0.017(5) 0.018(5)
O2_4 0.073(8) 0.053(5) 0.029(5) -0.013(5) -0.013(5) 0.022(5)
O3_4 0.060(6) 0.061(7) 0.072(7) -0.021(6) -0.039(5) -0.008(5)
C1_4 0.064(8) 0.137(13) 0.107(9) -0.047(7) 0.001(7) -0.006(8)
C2_4 0.121(8) 0.126(7) 0.120(7) -0.047(4) 0.001(4) -0.008(4)
C3_4 0.068(12) 0.070(8) 0.087(10) -0.008(8) -0.022(9) 0.021(7)
C4_4 0.20(3) 0.082(9) 0.101(15) -0.027(10) -0.075(18) 0.046(12)
C5_4 0.136(17) 0.063(7) 0.043(10) -0.023(7) -0.027(10) 0.009(8)
C6_4 0.142(17) 0.061(11) 0.061(13) -0.027(10) -0.031(11) 0.001(10)
C7_4 0.081(12) 0.070(10) 0.033(6) -0.012(6) -0.018(6) 0.029(9)
C8_4 0.106(18) 0.095(18) 0.035(8) -0.006(10) -0.007(9) 0.046(13)
C9_4 0.059(7) 0.039(8) 0.131(18) -0.011(10) -0.052(8) 0.001(6)
C10_4 0.043(13) 0.054(9) 0.24(3) -0.057(14) -0.059(15) 0.011(8)
C11_4 0.087(11) 0.062(12) 0.068(8) -0.017(7) -0.039(6) 0.009(8)
C12_4 0.103(15) 0.059(13) 0.078(10) -0.019(9) -0.055(11) 0.006(10)
Tm1_5 0.0372(5) 0.0369(3) 0.0394(5) 0.0012(3) -0.0138(3) -0.0074(3)
I1_5 0.0661(6) 0.0409(5) 0.0312(10) -0.0003(7) -0.0143(9) -0.0148(4)
I2_5 0.0487(8) 0.0328(6) 0.0408(5) -0.0093(5) -0.0105(6) -0.0048(5)
I3_5 0.0811(12) 0.0765(11) 0.1043(13) 0.0435(9) -0.0350(10) -0.0455(10)
O1_5 0.052(6) 0.072(7) 0.080(8) -0.008(6) -0.017(5) 0.018(5)
O2_5 0.05(2) 0.054(9) 0.035(11) -0.010(10) -0.001(13) 0.010(10)
O3_5 0.060(6) 0.061(7) 0.072(7) -0.021(6) -0.039(5) -0.008(5)
C1_5 0.064(8) 0.137(13) 0.107(9) -0.047(7) 0.001(7) -0.006(8)
C2_5 0.121(8) 0.126(7) 0.120(7) -0.047(4) 0.001(4) -0.008(4)
C3_5 0.068(12) 0.070(8) 0.087(10) -0.008(8) -0.022(9) 0.021(7)
C4_5 0.20(3) 0.082(9) 0.101(15) -0.027(10) -0.075(18) 0.046(12)
C5_5 0.136(17) 0.063(7) 0.043(10) -0.023(7) -0.027(10) 0.009(8)
C6_5 0.142(17) 0.061(11) 0.061(13) -0.027(10) -0.031(11) 0.001(10)
C7_5 0.11(3) 0.11(3) 0.041(12) -0.001(16) -0.003(12) 0.06(3)
C8_5 0.106(18) 0.095(18) 0.035(8) -0.006(10) -0.007(9) 0.046(13)
C9_5 0.059(7) 0.039(8) 0.131(18) -0.011(10) -0.052(8) 0.001(6)
C10_5 0.043(13) 0.054(9) 0.24(3) -0.057(14) -0.059(15) 0.011(8)
C11_5 0.087(11) 0.062(12) 0.068(8) -0.017(7) -0.039(6) 0.009(8)
C12_5 0.103(15) 0.059(13) 0.078(10) -0.019(9) -0.055(11) 0.006(10)

loop_
_atom_type_symbol
_atom_type_description
_atom_type_scat_dispersion_real
_atom_type_scat_dispersion_imag
_atom_type_scat_source
C C 0.0033 0.0016 'International Tables Vol C Tables 4.2.6.8 and 6.1.1.4'
H H 0.0000 0.0000 'International Tables Vol C Tables 4.2.6.8 and 6.1.1.4'
I I -0.4742 1.8119 'International Tables Vol C Tables 4.2.6.8 and 6.1.1.4'
O O 0.0106 0.0060 'International Tables Vol C Tables 4.2.6.8 and 6.1.1.4'
Tm Tm -0.3139 5.2483 'International Tables Vol C Tables 4.2.6.8 and 6.1.1.4'

loop_
_geom_angle_atom_site_label_1
_geom_angle_atom_site_label_2
_geom_angle_atom_site_label_3
_geom_angle
I1_2 Tm1_2 I3_2 179.19(5)
I2_2 Tm1_2 I1_2 89.07(5)
I2_2 Tm1_2 I3_2 91.33(4)
O1_2 Tm1_2 I1_2 90.7(2)
O1_2 Tm1_2 I2_2 179.0(3)
O1_2 Tm1_2 I3_2 88.9(2)
O2_2 Tm1_2 I1_2 90.08(19)
O2_2 Tm1_2 I2_2 93.2(2)
O2_2 Tm1_2 I3_2 89.19(19)
O2_2 Tm1_2 O1_2 85.9(3)
O3_2 Tm1_2 I1_2 90.7(3)
O3_2 Tm1_2 I2_2 95.1(3)
O3_2 Tm1_2 I3_2 89.9(3)
O3_2 Tm1_2 O1_2 85.8(4)
O3_2 Tm1_2 O2_2 171.7(4)
C1_2 O1_2 Tm1_2 122.1(10)
C1_2 O1_2 C3_2 117.8(12)
C3_2 O1_2 Tm1_2 120.0(9)
C5_2 O2_2 Tm1_2 121.4(8)
C5_2 O2_2 C7_2 117.2(10)
C7_2 O2_2 Tm1_2 121.4(7)
C9_2 O3_2 Tm1_2 122.1(9)
C11_2 O3_2 Tm1_2 126.1(10)
C11_2 O3_2 C9_2 111.5(11)
O1_2 C1_2 H1A_2 109.4
O1_2 C1_2 H1B_2 109.4
O1_2 C1_2 C2_2 111.2(14)
H1A_2 C1_2 H1B_2 108.0
C2_2 C1_2 H1A_2 109.4
C2_2 C1_2 H1B_2 109.4
C1_2 C2_2 H2A_2 109.5
C1_2 C2_2 H2B_2 109.5
C1_2 C2_2 H2C_2 109.5
H2A_2 C2_2 H2B_2 109.5
H2A_2 C2_2 H2C_2 109.5
H2B_2 C2_2 H2C_2 109.5
O1_2 C3_2 H3A_2 110.0
O1_2 C3_2 H3B_2 110.0
O1_2 C3_2 C4_2 108.6(12)
H3A_2 C3_2 H3B_2 108.4
C4_2 C3_2 H3A_2 110.0
C4_2 C3_2 H3B_2 110.0
C3_2 C4_2 H4A_2 109.5
C3_2 C4_2 H4B_2 109.5
C3_2 C4_2 H4C_2 109.5
H4A_2 C4_2 H4B_2 109.5
H4A_2 C4_2 H4C_2 109.5
H4B_2 C4_2 H4C_2 109.5
O2_2 C5_2 H5A_2 109.3
O2_2 C5_2 H5B_2 109.3
O2_2 C5_2 C6_2 111.8(11)
H5A_2 C5_2 H5B_2 107.9
C6_2 C5_2 H5A_2 109.3
C6_2 C5_2 H5B_2 109.3
C5_2 C6_2 H6A_2 109.5
C5_2 C6_2 H6B_2 109.5
C5_2 C6_2 H6C_2 109.5
H6A_2 C6_2 H6B_2 109.5
H6A_2 C6_2 H6C_2 109.5
H6B_2 C6_2 H6C_2 109.5
O2_2 C7_2 H7A_2 109.7
O2_2 C7_2 H7B_2 109.7
O2_2 C7_2 C8_2 110.0(10)
H7A_2 C7_2 H7B_2 108.2
C8_2 C7_2 H7A_2 109.7
C8_2 C7_2 H7B_2 109.7
C7_2 C8_2 H8A_2 109.5
C7_2 C8_2 H8B_2 109.5
C7_2 C8_2 H8C_2 109.5
H8A_2 C8_2 H8B_2 109.5
H8A_2 C8_2 H8C_2 109.5
H8B_2 C8_2 H8C_2 109.5
O3_2 C9_2 H9A_2 109.0
O3_2 C9_2 H9B_2 109.0
O3_2 C9_2 C10_2 113.1(14)
H9A_2 C9_2 H9B_2 107.8
C10_2 C9_2 H9A_2 109.0
C10_2 C9_2 H9B_2 109.0
C9_2 C10_2 H10A_2 109.5
C9_2 C10_2 H10B_2 109.5
C9_2 C10_2 H10C_2 109.5
H10A_2 C10_2 H10B_2 109.5
H10A_2 C10_2 H10C_2 109.5
H10B_2 C10_2 H10C_2 109.5
O3_2 C11_2 H11A_2 108.3
O3_2 C11_2 H11B_2 108.3
O3_2 C11_2 C12_2 116.0(13)
H11A_2 C11_2 H11B_2 107.4
C12_2 C11_2 H11A_2 108.3
C12_2 C11_2 H11B_2 108.3
C11_2 C12_2 H12A_2 109.5
C11_2 C12_2 H12B_2 109.5
C11_2 C12_2 H12C_2 109.5
H12A_2 C12_2 H12B_2 109.5
H12A_2 C12_2 H12C_2 109.5
H12B_2 C12_2 H12C_2 109.5
I1_3 Tm1_3 I3_3 172.06(4)
I2_3 Tm1_3 I1_3 92.63(4)
I2_3 Tm1_3 I3_3 93.73(4)
O1_3 Tm1_3 I1_3 85.9(2)
O1_3 Tm1_3 I2_3 175.0(2)
O1_3 Tm1_3 I3_3 88.1(2)
O2_3 Tm1_3 I1_3 93.4(2)
O2_3 Tm1_3 I2_3 92.4(2)
O2_3 Tm1_3 I3_3 91.0(2)
O2_3 Tm1_3 O1_3 82.9(3)
O3_3 Tm1_3 I1_3 85.3(2)
O3_3 Tm1_3 I2_3 98.1(3)
O3_3 Tm1_3 I3_3 89.1(2)
O3_3 Tm1_3 O1_3 86.5(3)
O3_3 Tm1_3 O2_3 169.5(3)
C1_3 O1_3 Tm1_3 125.0(7)
C1_3 O1_3 C3_3 111.1(9)
C3_3 O1_3 Tm1_3 123.9(7)
C5_3 O2_3 Tm1_3 122.2(9)
C5_3 O2_3 C7_3 112.4(11)
C7_3 O2_3 Tm1_3 125.1(8)
C9_3 O3_3 Tm1_3 122.4(8)
C11_3 O3_3 Tm1_3 123.5(8)
C11_3 O3_3 C9_3 114.1(10)
O1_3 C1_3 H1A_3 109.0
O1_3 C1_3 H1B_3 109.0
O1_3 C1_3 C2_3 113.1(11)
H1A_3 C1_3 H1B_3 107.8
C2_3 C1_3 H1A_3 109.0
C2_3 C1_3 H1B_3 109.0
C1_3 C2_3 H2A_3 109.5
C1_3 C2_3 H2B_3 109.5
C1_3 C2_3 H2C_3 109.5
H2A_3 C2_3 H2B_3 109.5
H2A_3 C2_3 H2C_3 109.5
H2B_3 C2_3 H2C_3 109.5
O1_3 C3_3 H3A_3 109.2
O1_3 C3_3 H3B_3 109.2
O1_3 C3_3 C4_3 112.0(10)
H3A_3 C3_3 H3B_3 107.9
C4_3 C3_3 H3A_3 109.2
C4_3 C3_3 H3B_3 109.2
C3_3 C4_3 H4A_3 109.5
C3_3 C4_3 H4B_3 109.5
C3_3 C4_3 H4C_3 109.5
H4A_3 C4_3 H4B_3 109.5
H4A_3 C4_3 H4C_3 109.5
H4B_3 C4_3 H4C_3 109.5
O2_3 C5_3 H5A_3 109.2
O2_3 C5_3 H5B_3 109.2
O2_3 C5_3 C6_3 112.2(12)
H5A_3 C5_3 H5B_3 107.9
C6_3 C5_3 H5A_3 109.2
C6_3 C5_3 H5B_3 109.2
C5_3 C6_3 H6A_3 109.5
C5_3 C6_3 H6B_3 109.5
C5_3 C6_3 H6C_3 109.5
H6A_3 C6_3 H6B_3 109.5
H6A_3 C6_3 H6C_3 109.5
H6B_3 C6_3 H6C_3 109.5
O2_3 C7_3 H7A_3 108.5
O2_3 C7_3 H7B_3 108.5
O2_3 C7_3 C8_3 115.0(12)
H7A_3 C7_3 H7B_3 107.5
C8_3 C7_3 H7A_3 108.5
C8_3 C7_3 H7B_3 108.5
C7_3 C8_3 H8A_3 109.5
C7_3 C8_3 H8B_3 109.5
C7_3 C8_3 H8C_3 109.5
H8A_3 C8_3 H8B_3 109.5
H8A_3 C8_3 H8C_3 109.5
H8B_3 C8_3 H8C_3 109.5
O3_3 C9_3 H9A_3 109.6
O3_3 C9_3 H9B_3 109.6
O3_3 C9_3 C10_3 110.2(12)
H9A_3 C9_3 H9B_3 108.1
C10_3 C9_3 H9A_3 109.6
C10_3 C9_3 H9B_3 109.6
C9_3 C10_3 H10A_3 109.5
C9_3 C10_3 H10B_3 109.5
C9_3 C10_3 H10C_3 109.5
H10A_3 C10_3 H10B_3 109.5
H10A_3 C10_3 H10C_3 109.5
H10B_3 C10_3 H10C_3 109.5
O3_3 C11_3 H11A_3 109.0
O3_3 C11_3 H11B_3 109.0
O3_3 C11_3 C12_3 113.1(11)
H11A_3 C11_3 H11B_3 107.8
C12_3 C11_3 H11A_3 109.0
C12_3 C11_3 H11B_3 109.0
C11_3 C12_3 H12A_3 109.5
C11_3 C12_3 H12B_3 109.5
C11_3 C12_3 H12C_3 109.5
H12A_3 C12_3 H12B_3 109.5
H12A_3 C12_3 H12C_3 109.5
H12B_3 C12_3 H12C_3 109.5
I1_1 Tm1_1 I3_1 173.76(3)
I2_1 Tm1_1 I1_1 94.02(4)
I2_1 Tm1_1 I3_1 91.96(4)
O1_1 Tm1_1 I1_1 87.9(2)
O1_1 Tm1_1 I2_1 177.3(2)
O1_1 Tm1_1 I3_1 86.2(2)
O2_1 Tm1_1 I1_1 89.5(2)
O2_1 Tm1_1 I2_1 91.21(19)
O2_1 Tm1_1 I3_1 92.1(2)
O2_1 Tm1_1 O1_1 86.9(3)
O3_1 Tm1_1 I1_1 87.6(2)
O3_1 Tm1_1 I2_1 94.6(2)
O3_1 Tm1_1 I3_1 90.2(2)
O3_1 Tm1_1 O1_1 87.4(3)
O3_1 Tm1_1 O2_1 173.7(3)
C1_1 O1_1 Tm1_1 122.0(7)
C1_1 O1_1 C3_1 114.7(10)
C3_1 O1_1 Tm1_1 123.3(8)
C5_1 O2_1 Tm1_1 121.8(7)
C5_1 O2_1 C7_1 115.2(9)
C7_1 O2_1 Tm1_1 122.7(7)
C9_1 O3_1 Tm1_1 120.5(7)
C11_1 O3_1 Tm1_1 125.9(8)
C11_1 O3_1 C9_1 113.4(9)
O1_1 C1_1 H1A_1 109.2
O1_1 C1_1 H1B_1 109.2
O1_1 C1_1 C2_1 112.0(12)
H1A_1 C1_1 H1B_1 107.9
C2_1 C1_1 H1A_1 109.2
C2_1 C1_1 H1B_1 109.2
C1_1 C2_1 H2A_1 109.5
C1_1 C2_1 H2B_1 109.5
C1_1 C2_1 H2C_1 109.5
H2A_1 C2_1 H2B_1 109.5
H2A_1 C2_1 H2C_1 109.5
H2B_1 C2_1 H2C_1 109.5
O1_1 C3_1 H3A_1 109.3
O1_1 C3_1 H3B_1 109.3
O1_1 C3_1 C4_1 111.6(11)
H3A_1 C3_1 H3B_1 108.0
C4_1 C3_1 H3A_1 109.3
C4_1 C3_1 H3B_1 109.3
C3_1 C4_1 H4A_1 109.5
C3_1 C4_1 H4B_1 109.5
C3_1 C4_1 H4C_1 109.5
H4A_1 C4_1 H4B_1 109.5
H4A_1 C4_1 H4C_1 109.5
H4B_1 C4_1 H4C_1 109.5
O2_1 C5_1 H5A_1 109.2
O2_1 C5_1 H5B_1 109.2
O2_1 C5_1 C6_1 112.2(10)
H5A_1 C5_1 H5B_1 107.9
C6_1 C5_1 H5A_1 109.2
C6_1 C5_1 H5B_1 109.2
C5_1 C6_1 H6A_1 109.5
C5_1 C6_1 H6B_1 109.5
C5_1 C6_1 H6C_1 109.5
H6A_1 C6_1 H6B_1 109.5
H6A_1 C6_1 H6C_1 109.5
H6B_1 C6_1 H6C_1 109.5
O2_1 C7_1 H7A_1 109.2
O2_1 C7_1 H7B_1 109.2
O2_1 C7_1 C8_1 112.2(10)
H7A_1 C7_1 H7B_1 107.9
C8_1 C7_1 H7A_1 109.2
C8_1 C7_1 H7B_1 109.2
C7_1 C8_1 H8A_1 109.5
C7_1 C8_1 H8B_1 109.5
C7_1 C8_1 H8C_1 109.5
H8A_1 C8_1 H8B_1 109.5
H8A_1 C8_1 H8C_1 109.5
H8B_1 C8_1 H8C_1 109.5
O3_1 C9_1 H9A_1 109.1
O3_1 C9_1 H9B_1 109.1
O3_1 C9_1 C10_1 112.5(11)
H9A_1 C9_1 H9B_1 107.8
C10_1 C9_1 H9A_1 109.1
C10_1 C9_1 H9B_1 109.1
C9_1 C10_1 H10A_1 109.5
C9_1 C10_1 H10B_1 109.5
C9_1 C10_1 H10C_1 109.5
H10A_1 C10_1 H10B_1 109.5
H10A_1 C10_1 H10C_1 109.5
H10B_1 C10_1 H10C_1 109.5
O3_1 C11_1 H11A_1 108.9
O3_1 C11_1 H11B_1 108.9
O3_1 C11_1 C12_1 113.2(12)
H11A_1 C11_1 H11B_1 107.8
C12_1 C11_1 H11A_1 108.9
C12_1 C11_1 H11B_1 108.9
C11_1 C12_1 H12A_1 109.5
C11_1 C12_1 H12B_1 109.5
C11_1 C12_1 H12C_1 109.5
H12A_1 C12_1 H12B_1 109.5
H12A_1 C12_1 H12C_1 109.5
H12B_1 C12_1 H12C_1 109.5
I1_4 Tm1_4 I3_4 174.80(7)
I2_4 Tm1_4 I1_4 91.10(10)
I2_4 Tm1_4 I3_4 90.80(6)
O1_4 Tm1_4 I1_4 87.9(3)
O1_4 Tm1_4 I2_4 176.1(4)
O1_4 Tm1_4 I3_4 90.5(3)
O2_4 Tm1_4 I1_4 91.7(3)
O2_4 Tm1_4 I2_4 91.1(3)
O2_4 Tm1_4 I3_4 93.1(3)
O2_4 Tm1_4 O1_4 85.2(4)
O3_4 Tm1_4 I1_4 86.7(3)
O3_4 Tm1_4 I2_4 97.0(3)
O3_4 Tm1_4 I3_4 88.3(3)
O3_4 Tm1_4 O1_4 86.7(4)
O3_4 Tm1_4 O2_4 171.8(4)
C1_4 O1_4 Tm1_4 123.6(10)
C1_4 O1_4 C3_4 113.3(12)
C3_4 O1_4 Tm1_4 123.0(10)
C5_4 O2_4 Tm1_4 124.3(8)
C5_4 O2_4 C7_4 112.3(11)
C7_4 O2_4 Tm1_4 122.6(9)
C9_4 O3_4 Tm1_4 119.5(9)
C11_4 O3_4 Tm1_4 125.3(9)
C11_4 O3_4 C9_4 115.0(12)
O1_4 C1_4 H1A_4 108.6
O1_4 C1_4 H1B_4 108.6
O1_4 C1_4 C2_4 114.6(16)
H1A_4 C1_4 H1B_4 107.6
C2_4 C1_4 H1A_4 108.6
C2_4 C1_4 H1B_4 108.6
C1_4 C2_4 H2A_4 109.5
C1_4 C2_4 H2B_4 109.5
C1_4 C2_4 H2C_4 109.5
H2A_4 C2_4 H2B_4 109.5
H2A_4 C2_4 H2C_4 109.5
H2B_4 C2_4 H2C_4 109.5
O1_4 C3_4 H3A_4 109.9
O1_4 C3_4 H3B_4 109.9
O1_4 C3_4 C4_4 109.1(13)
H3A_4 C3_4 H3B_4 108.3
C4_4 C3_4 H3A_4 109.9
C4_4 C3_4 H3B_4 109.9
C3_4 C4_4 H4A_4 109.5
C3_4 C4_4 H4B_4 109.5
C3_4 C4_4 H4C_4 109.5
H4A_4 C4_4 H4B_4 109.5
H4A_4 C4_4 H4C_4 109.5
H4B_4 C4_4 H4C_4 109.5
O2_4 C5_4 H5A_4 108.6
O2_4 C5_4 H5B_4 108.6
O2_4 C5_4 C6_4 114.7(14)
H5A_4 C5_4 H5B_4 107.6
C6_4 C5_4 H5A_4 108.6
C6_4 C5_4 H5B_4 108.6
C5_4 C6_4 H6A_4 109.5
C5_4 C6_4 H6B_4 109.5
C5_4 C6_4 H6C_4 109.5
H6A_4 C6_4 H6B_4 109.5
H6A_4 C6_4 H6C_4 109.5
H6B_4 C6_4 H6C_4 109.5
O2_4 C7_4 H7A_4 109.3
O2_4 C7_4 H7B_4 109.3
O2_4 C7_4 C8_4 111.8(11)
H7A_4 C7_4 H7B_4 107.9
C8_4 C7_4 H7A_4 109.3
C8_4 C7_4 H7B_4 109.3
C7_4 C8_4 H8A_4 109.5
C7_4 C8_4 H8B_4 109.5
C7_4 C8_4 H8C_4 109.5
H8A_4 C8_4 H8B_4 109.5
H8A_4 C8_4 H8C_4 109.5
H8B_4 C8_4 H8C_4 109.5
O3_4 C9_4 H9A_4 109.3
O3_4 C9_4 H9B_4 109.3
O3_4 C9_4 C10_4 111.6(12)
H9A_4 C9_4 H9B_4 108.0
C10_4 C9_4 H9A_4 109.3
C10_4 C9_4 H9B_4 109.3
C9_4 C10_4 H10A_4 109.5
C9_4 C10_4 H10B_4 109.5
C9_4 C10_4 H10C_4 109.5
H10A_4 C10_4 H10B_4 109.5
H10A_4 C10_4 H10C_4 109.5
H10B_4 C10_4 H10C_4 109.5
O3_4 C11_4 H11A_4 109.6
O3_4 C11_4 H11B_4 109.6
O3_4 C11_4 C12_4 110.4(13)
H11A_4 C11_4 H11B_4 108.1
C12_4 C11_4 H11A_4 109.6
C12_4 C11_4 H11B_4 109.6
C11_4 C12_4 H12A_4 109.5
C11_4 C12_4 H12B_4 109.5
C11_4 C12_4 H12C_4 109.5
H12A_4 C12_4 H12B_4 109.5
H12A_4 C12_4 H12C_4 109.5
H12B_4 C12_4 H12C_4 109.5
I1_5 Tm1_5 I3_5 172.0(4)
I2_5 Tm1_5 I1_5 95.4(4)
I2_5 Tm1_5 I3_5 91.6(2)
O1_5 Tm1_5 I1_5 87.1(6)
O1_5 Tm1_5 I2_5 175.2(7)
O1_5 Tm1_5 I3_5 86.3(5)
O2_5 Tm1_5 I1_5 91.6(6)
O2_5 Tm1_5 I2_5 91.3(6)
O2_5 Tm1_5 I3_5 92.2(6)
O2_5 Tm1_5 O1_5 84.5(8)
O3_5 Tm1_5 I1_5 86.1(6)
O3_5 Tm1_5 I2_5 97.2(7)
O3_5 Tm1_5 I3_5 89.1(5)
O3_5 Tm1_5 O1_5 87.1(8)
O3_5 Tm1_5 O2_5 171.4(8)
C1_5 O1_5 Tm1_5 123.4(16)
C1_5 O1_5 C3_5 113.4(18)
C3_5 O1_5 Tm1_5 122.9(16)
C5_5 O2_5 Tm1_5 122.6(15)
C5_5 O2_5 C7_5 114.1(18)
C7_5 O2_5 Tm1_5 123.1(16)
C9_5 O3_5 Tm1_5 121.2(16)
C11_5 O3_5 Tm1_5 123.7(17)
C11_5 O3_5 C9_5 112.9(18)
O1_5 C1_5 H1A_5 108.8
O1_5 C1_5 H1B_5 108.8
O1_5 C1_5 C2_5 114(2)
H1A_5 C1_5 H1B_5 107.7
C2_5 C1_5 H1A_5 108.8
C2_5 C1_5 H1B_5 108.8
C1_5 C2_5 H2A_5 109.5
C1_5 C2_5 H2B_5 109.5
C1_5 C2_5 H2C_5 109.5
H2A_5 C2_5 H2B_5 109.5
H2A_5 C2_5 H2C_5 109.5
H2B_5 C2_5 H2C_5 109.5
O1_5 C3_5 H3A_5 109.5
O1_5 C3_5 H3B_5 109.5
O1_5 C3_5 C4_5 111(2)
H3A_5 C3_5 H3B_5 108.1
C4_5 C3_5 H3A_5 109.5
C4_5 C3_5 H3B_5 109.5
C3_5 C4_5 H4A_5 109.5
C3_5 C4_5 H4B_5 109.5
C3_5 C4_5 H4C_5 109.5
H4A_5 C4_5 H4B_5 109.5
H4A_5 C4_5 H4C_5 109.5
H4B_5 C4_5 H4C_5 109.5
O2_5 C5_5 H5A_5 109.1
O2_5 C5_5 H5B_5 109.1
O2_5 C5_5 C6_5 112(2)
H5A_5 C5_5 H5B_5 107.9
C6_5 C5_5 H5A_5 109.1
C6_5 C5_5 H5B_5 109.1
C5_5 C6_5 H6A_5 109.5
C5_5 C6_5 H6B_5 109.5
C5_5 C6_5 H6C_5 109.5
H6A_5 C6_5 H6B_5 109.5
H6A_5 C6_5 H6C_5 109.5
H6B_5 C6_5 H6C_5 109.5
O2_5 C7_5 H7A_5 109.1
O2_5 C7_5 H7B_5 109.1
O2_5 C7_5 C8_5 112(2)
H7A_5 C7_5 H7B_5 107.8
C8_5 C7_5 H7A_5 109.1
C8_5 C7_5 H7B_5 109.1
C7_5 C8_5 H8A_5 109.5
C7_5 C8_5 H8B_5 109.5
C7_5 C8_5 H8C_5 109.5
H8A_5 C8_5 H8B_5 109.5
H8A_5 C8_5 H8C_5 109.5
H8B_5 C8_5 H8C_5 109.5
O3_5 C9_5 H9A_5 109.4
O3_5 C9_5 H9B_5 109.4
O3_5 C9_5 C10_5 111(2)
H9A_5 C9_5 H9B_5 108.0
C10_5 C9_5 H9A_5 109.4
C10_5 C9_5 H9B_5 109.4
C9_5 C10_5 H10A_5 109.5
C9_5 C10_5 H10B_5 109.5
C9_5 C10_5 H10C_5 109.5
H10A_5 C10_5 H10B_5 109.5
H10A_5 C10_5 H10C_5 109.5
H10B_5 C10_5 H10C_5 109.5
O3_5 C11_5 H11A_5 108.9
O3_5 C11_5 H11B_5 108.9
O3_5 C11_5 C12_5 113(2)
H11A_5 C11_5 H11B_5 107.8
C12_5 C11_5 H11A_5 108.9
C12_5 C11_5 H11B_5 108.9
C11_5 C12_5 H12A_5 109.5
C11_5 C12_5 H12B_5 109.5
C11_5 C12_5 H12C_5 109.5
H12A_5 C12_5 H12B_5 109.5
H12A_5 C12_5 H12C_5 109.5
H12B_5 C12_5 H12C_5 109.5

loop_
_geom_bond_atom_site_label_1
_geom_bond_atom_site_label_2
_geom_bond_distance
Tm1_2 I1_2 2.9486(10)
Tm1_2 I2_2 2.9248(13)
Tm1_2 I3_2 2.9530(9)
Tm1_2 O1_2 2.314(5)
Tm1_2 O2_2 2.288(5)
Tm1_2 O3_2 2.279(5)
O1_2 C1_2 1.455(11)
O1_2 C3_2 1.467(9)
O2_2 C5_2 1.451(9)
O2_2 C7_2 1.474(9)
O3_2 C9_2 1.476(11)
O3_2 C11_2 1.435(10)
C1_2 H1A_2 0.9900
C1_2 H1B_2 0.9900
C1_2 C2_2 1.539(13)
C2_2 H2A_2 0.9800
C2_2 H2B_2 0.9800
C2_2 H2C_2 0.9800
C3_2 H3A_2 0.9900
C3_2 H3B_2 0.9900
C3_2 C4_2 1.525(13)
C4_2 H4A_2 0.9800
C4_2 H4B_2 0.9800
C4_2 H4C_2 0.9800
C5_2 H5A_2 0.9900
C5_2 H5B_2 0.9900
C5_2 C6_2 1.504(13)
C6_2 H6A_2 0.9800
C6_2 H6B_2 0.9800
C6_2 H6C_2 0.9800
C7_2 H7A_2 0.9900
C7_2 H7B_2 0.9900
C7_2 C8_2 1.520(11)
C8_2 H8A_2 0.9800
C8_2 H8B_2 0.9800
C8_2 H8C_2 0.9800
C9_2 H9A_2 0.9900
C9_2 H9B_2 0.9900
C9_2 C10_2 1.524(13)
C10_2 H10A_2 0.9800
C10_2 H10B_2 0.9800
C10_2 H10C_2 0.9800
C11_2 H11A_2 0.9900
C11_2 H11B_2 0.9900
C11_2 C12_2 1.523(12)
C12_2 H12A_2 0.9800
C12_2 H12B_2 0.9800
C12_2 H12C_2 0.9800
Tm1_3 I1_3 2.9392(10)
Tm1_3 I2_3 2.9186(11)
Tm1_3 I3_3 2.9595(10)
Tm1_3 O1_3 2.316(5)
Tm1_3 O2_3 2.289(5)
Tm1_3 O3_3 2.279(5)
O1_3 C1_3 1.456(11)
O1_3 C3_3 1.467(9)
O2_3 C5_3 1.451(9)
O2_3 C7_3 1.475(9)
O3_3 C9_3 1.475(11)
O3_3 C11_3 1.436(10)
C1_3 H1A_3 0.9900
C1_3 H1B_3 0.9900
C1_3 C2_3 1.539(13)
C2_3 H2A_3 0.9800
C2_3 H2B_3 0.9800
C2_3 H2C_3 0.9800
C3_3 H3A_3 0.9900
C3_3 H3B_3 0.9900
C3_3 C4_3 1.525(13)
C4_3 H4A_3 0.9800
C4_3 H4B_3 0.9800
C4_3 H4C_3 0.9800
C5_3 H5A_3 0.9900
C5_3 H5B_3 0.9900
C5_3 C6_3 1.504(13)
C6_3 H6A_3 0.9800
C6_3 H6B_3 0.9800
C6_3 H6C_3 0.9800
C7_3 H7A_3 0.9900
C7_3 H7B_3 0.9900
C7_3 C8_3 1.519(11)
C8_3 H8A_3 0.9800
C8_3 H8B_3 0.9800
C8_3 H8C_3 0.9800
C9_3 H9A_3 0.9900
C9_3 H9B_3 0.9900
C9_3 C10_3 1.524(13)
C10_3 H10A_3 0.9800
C10_3 H10B_3 0.9800
C10_3 H10C_3 0.9800
C11_3 H11A_3 0.9900
C11_3 H11B_3 0.9900
C11_3 C12_3 1.523(12)
C12_3 H12A_3 0.9800
C12_3 H12B_3 0.9800
C12_3 H12C_3 0.9800
Tm1_1 I1_1 2.9380(12)
Tm1_1 I2_1 2.9344(10)
Tm1_1 I3_1 2.9629(11)
Tm1_1 O1_1 2.315(5)
Tm1_1 O2_1 2.288(5)
Tm1_1 O3_1 2.279(5)
O1_1 C1_1 1.456(11)
O1_1 C3_1 1.467(9)
O2_1 C5_1 1.451(9)
O2_1 C7_1 1.474(9)
O3_1 C9_1 1.475(11)
O3_1 C11_1 1.435(10)
C1_1 H1A_1 0.9900
C1_1 H1B_1 0.9900
C1_1 C2_1 1.539(13)
C2_1 H2A_1 0.9800
C2_1 H2B_1 0.9800
C2_1 H2C_1 0.9800
C3_1 H3A_1 0.9900
C3_1 H3B_1 0.9900
C3_1 C4_1 1.525(13)
C4_1 H4A_1 0.9800
C4_1 H4B_1 0.9800
C4_1 H4C_1 0.9800
C5_1 H5A_1 0.9900
C5_1 H5B_1 0.9900
C5_1 C6_1 1.504(13)
C6_1 H6A_1 0.9800
C6_1 H6B_1 0.9800
C6_1 H6C_1 0.9800
C7_1 H7A_1 0.9900
C7_1 H7B_1 0.9900
C7_1 C8_1 1.520(11)
C8_1 H8A_1 0.9800
C8_1 H8B_1 0.9800
C8_1 H8C_1 0.9800
C9_1 H9A_1 0.9900
C9_1 H9B_1 0.9900
C9_1 C10_1 1.524(13)
C10_1 H10A_1 0.9800
C10_1 H10B_1 0.9800
C10_1 H10C_1 0.9800
C11_1 H11A_1 0.9900
C11_1 H11B_1 0.9900
C11_1 C12_1 1.523(12)
C12_1 H12A_1 0.9800
C12_1 H12B_1 0.9800
C12_1 H12C_1 0.9800
Tm1_4 I1_4 2.9359(11)
Tm1_4 I2_4 2.9332(12)
Tm1_4 I3_4 2.9519(12)
Tm1_4 O1_4 2.315(5)
Tm1_4 O2_4 2.289(5)
Tm1_4 O3_4 2.279(5)
O1_4 C1_4 1.456(11)
O1_4 C3_4 1.467(9)
O2_4 C5_4 1.451(9)
O2_4 C7_4 1.475(9)
O3_4 C9_4 1.475(11)
O3_4 C11_4 1.435(10)
C1_4 H1A_4 0.9900
C1_4 H1B_4 0.9900
C1_4 C2_4 1.539(13)
C2_4 H2A_4 0.9800
C2_4 H2B_4 0.9800
C2_4 H2C_4 0.9800
C3_4 H3A_4 0.9900
C3_4 H3B_4 0.9900
C3_4 C4_4 1.525(13)
C4_4 H4A_4 0.9800
C4_4 H4B_4 0.9800
C4_4 H4C_4 0.9800
C5_4 H5A_4 0.9900
C5_4 H5B_4 0.9900
C5_4 C6_4 1.504(13)
C6_4 H6A_4 0.9800
C6_4 H6B_4 0.9800
C6_4 H6C_4 0.9800
C7_4 H7A_4 0.9900
C7_4 H7B_4 0.9900
C7_4 C8_4 1.520(11)
C8_4 H8A_4 0.9800
C8_4 H8B_4 0.9800
C8_4 H8C_4 0.9800
C9_4 H9A_4 0.9900
C9_4 H9B_4 0.9900
C9_4 C10_4 1.524(13)
C10_4 H10A_4 0.9800
C10_4 H10B_4 0.9800
C10_4 H10C_4 0.9800
C11_4 H11A_4 0.9900
C11_4 H11B_4 0.9900
C11_4 C12_4 1.524(12)
C12_4 H12A_4 0.9800
C12_4 H12B_4 0.9800
C12_4 H12C_4 0.9800
Tm1_5 I1_5 2.9400(17)
Tm1_5 I2_5 2.9291(17)
Tm1_5 I3_5 2.9559(17)
Tm1_5 O1_5 2.315(5)
Tm1_5 O2_5 2.289(5)
Tm1_5 O3_5 2.279(5)
O1_5 C1_5 1.456(11)
O1_5 C3_5 1.467(10)
O2_5 C5_5 1.451(9)
O2_5 C7_5 1.475(9)
O3_5 C9_5 1.475(11)
O3_5 C11_5 1.435(10)
C1_5 H1A_5 0.9900
C1_5 H1B_5 0.9900
C1_5 C2_5 1.539(13)
C2_5 H2A_5 0.9800
C2_5 H2B_5 0.9800
C2_5 H2C_5 0.9800
C3_5 H3A_5 0.9900
C3_5 H3B_5 0.9900
C3_5 C4_5 1.525(13)
C4_5 H4A_5 0.9800
C4_5 H4B_5 0.9800
C4_5 H4C_5 0.9800
C5_5 H5A_5 0.9900
C5_5 H5B_5 0.9900
C5_5 C6_5 1.504(13)
C6_5 H6A_5 0.9800
C6_5 H6B_5 0.9800
C6_5 H6C_5 0.9800
C7_5 H7A_5 0.9900
C7_5 H7B_5 0.9900
C7_5 C8_5 1.520(11)
C8_5 H8A_5 0.9800
C8_5 H8B_5 0.9800
C8_5 H8C_5 0.9800
C9_5 H9A_5 0.9900
C9_5 H9B_5 0.9900
C9_5 C10_5 1.524(13)
C10_5 H10A_5 0.9800
C10_5 H10B_5 0.9800
C10_5 H10C_5 0.9800
C11_5 H11A_5 0.9900
C11_5 H11B_5 0.9900
C11_5 C12_5 1.523(12)
C12_5 H12A_5 0.9800
C12_5 H12B_5 0.9800
C12_5 H12C_5 0.9800
